data_7050709
loop_
_publ_author_name
'Carmen Carri\'on, M.'
'D\'iaz, Alberto'
'Guerrero, Ana'
'Jal\'on, F\'elix A.'
'Manzano, Blanca R.'
'Rodr\'iguez, Ana'

_publ_section_title
;
 New palladium and platinum polyfluorophenyl complexes with pyrazolyl
 N-donor ligands. Analysis of the restricted rotation of the
 polyfluorophenyl rings
;
_journal_issue 3
_journal_name_full 'New Journal of Chemistry'
_journal_page_first 305
_journal_paper_doi 10.1039/b108139j
_journal_volume 26
_journal_year 2002
_chemical_formula_sum 'C33 H24 F10 Fe N4 Pd'
_chemical_formula_weight 828.81
_space_group_IT_number 14
_symmetry_cell_setting monoclinic
_symmetry_space_group_name_Hall '-P 2yn'
_symmetry_space_group_name_H-M 'P 1 21/n 1'
_atom_sites_solution_hydrogens geom
_atom_sites_solution_primary direct
_atom_sites_solution_secondary difmap
_audit_creation_method SHELXL-97
_cell_angle_alpha 90.00
_cell_angle_beta 105.41(4)
_cell_angle_gamma 90.00
_cell_formula_units_Z 4
_cell_length_a 12.8040(10)
_cell_length_b 16.86(3)
_cell_length_c 15.137(2)
_cell_measurement_temperature 293(2)
_cell_volume 3150(6)
_computing_cell_refinement 'Nonius (control program)'
_computing_data_collection 'Nonius (control program)'
_computing_data_reduction 'XRAY80 (Stewart, 1976)'
_computing_structure_refinement 'SHELXL-97 (Sheldrick, 1997)'
_computing_structure_solution 'SHELXL-97 (Sheldrick, 1990)'
_diffrn_ambient_temperature 293(2)
_diffrn_measured_fraction_theta_full 0.999
_diffrn_measured_fraction_theta_max 0.999
_diffrn_measurement_device_type 'four circle diffractometer Nonius-Mach3'
_diffrn_measurement_method '\w/2\q scans'
_diffrn_radiation_monochromator graphite
_diffrn_radiation_source 'fine-focus sealed tube'
_diffrn_radiation_type MoK\a
_diffrn_radiation_wavelength 0.71070
_diffrn_reflns_av_R_equivalents 0.0000
_diffrn_reflns_av_sigmaI/netI 0.0706
_diffrn_reflns_limit_h_max 16
_diffrn_reflns_limit_h_min 0
_diffrn_reflns_limit_k_max 22
_diffrn_reflns_limit_k_min 0
_diffrn_reflns_limit_l_max 19
_diffrn_reflns_limit_l_min -19
_diffrn_reflns_number 7576
_diffrn_reflns_theta_full 27.98
_diffrn_reflns_theta_max 27.98
_diffrn_reflns_theta_min 2.04
_diffrn_standards_interval_time 60
_diffrn_standards_number 2
_exptl_absorpt_coefficient_mu 1.122
_exptl_absorpt_correction_type none
_exptl_crystal_density_diffrn 1.748
_exptl_crystal_density_method 'not measured'
_exptl_crystal_description prism
_exptl_crystal_F_000 1648
_exptl_crystal_size_max 0.4
_exptl_crystal_size_mid 0.3
_exptl_crystal_size_min 0.2
_refine_diff_density_max 0.562
_refine_diff_density_min -0.452
_refine_diff_density_rms 0.096
_refine_ls_extinction_method none
_refine_ls_goodness_of_fit_ref 0.982
_refine_ls_hydrogen_treatment mixed
_refine_ls_matrix_type full
_refine_ls_number_parameters 442
_refine_ls_number_reflns 7576
_refine_ls_number_restraints 0
_refine_ls_restrained_S_all 0.982
_refine_ls_R_factor_all 0.0843
_refine_ls_R_factor_gt 0.0380
_refine_ls_shift/su_max 0.005
_refine_ls_shift/su_mean 0.000
_refine_ls_structure_factor_coef Fsqd
_refine_ls_weighting_details 'calc w==1/[\s^2^(Fo^2^)+(0.0342P)^2^+0.0000P] where P==(Fo^2^+2Fc^2^)/3'
_refine_ls_weighting_scheme calc
_refine_ls_wR_factor_gt 0.0720
_refine_ls_wR_factor_ref 0.1004
_reflns_number_gt 4494
_reflns_number_total 7576
_reflns_threshold_expression >2sigma(I)
_cod_data_source_file b108139j.txt
_cod_data_source_block 10
_cod_original_sg_symbol_H-M P21/n
_cod_database_code 7050709

loop_
_symmetry_equiv_pos_as_xyz
'x, y, z'
'-x+1/2, y+1/2, -z+1/2'
'-x, -y, -z'
'x-1/2, -y-1/2, z-1/2'

loop_
_atom_site_label
_atom_site_type_symbol
_atom_site_fract_x
_atom_site_fract_y
_atom_site_fract_z
_atom_site_U_iso_or_equiv
_atom_site_adp_type
_atom_site_occupancy
_atom_site_symmetry_multiplicity
_atom_site_calc_flag
_atom_site_refinement_flags
_atom_site_disorder_assembly
_atom_site_disorder_group
Pd1 Pd 0.37869(2) 0.08366(2) 0.27957(2) 0.03519(9) Uani 1 1 d . . .
Fe2 Fe 0.24655(5) 0.14301(5) -0.07790(4) 0.0515(2) Uani 1 1 d . . .
C1 C 0.4192(4) 0.1815(3) 0.1100(3) 0.0431(11) Uani 1 1 d . . .
H1 H 0.4399 0.2153 0.0648 0.052 Uiso 1 1 calc . . .
N11 N 0.3832(3) 0.2346(2) 0.1715(2) 0.0401(8) Uani 1 1 d . . .
N12 N 0.3633(3) 0.2076(2) 0.2511(2) 0.0390(8) Uani 1 1 d . . .
C11 C 0.3696(3) 0.3147(3) 0.1626(3) 0.0451(11) Uani 1 1 d . . .
C12 C 0.3413(4) 0.3394(3) 0.2380(3) 0.0478(11) Uani 1 1 d . . .
H12 H 0.3262 0.3913 0.2514 0.057 Uiso 1 1 calc . . .
C13 C 0.3390(3) 0.2731(3) 0.2916(3) 0.0416(10) Uani 1 1 d . . .
C14 C 0.3197(4) 0.2720(3) 0.3849(3) 0.0607(14) Uani 1 1 d . . .
H14A H 0.3226 0.2183 0.4065 0.091 Uiso 1 1 calc . . .
H14B H 0.2497 0.2940 0.3817 0.091 Uiso 1 1 calc . . .
H14C H 0.3745 0.3028 0.4263 0.091 Uiso 1 1 calc . . .
C15 C 0.3860(5) 0.3599(3) 0.0829(4) 0.0711(16) Uani 1 1 d . . .
H15A H 0.4061 0.3240 0.0410 0.107 Uiso 1 1 calc . . .
H15B H 0.4425 0.3983 0.1038 0.107 Uiso 1 1 calc . . .
H15C H 0.3200 0.3865 0.0523 0.107 Uiso 1 1 calc . . .
N21 N 0.5176(3) 0.1396(2) 0.1593(2) 0.0424(9) Uani 1 1 d . . .
N22 N 0.5186(2) 0.0931(2) 0.2335(2) 0.0375(8) Uani 1 1 d . . .
C21 C 0.6202(3) 0.0683(2) 0.2649(3) 0.0370(10) Uani 1 1 d . . .
C22 C 0.6835(3) 0.0986(3) 0.2111(3) 0.0516(13) Uani 1 1 d . . .
H22 H 0.7569 0.0894 0.2186 0.062 Uiso 1 1 calc . . .
C23 C 0.6180(4) 0.1441(3) 0.1458(3) 0.0527(12) Uani 1 1 d . . .
C24 C 0.6413(5) 0.1914(4) 0.0690(4) 0.092(2) Uani 1 1 d . . .
H24A H 0.5763 0.2174 0.0352 0.138 Uiso 1 1 calc . . .
H24B H 0.6666 0.1565 0.0290 0.138 Uiso 1 1 calc . . .
H24C H 0.6959 0.2303 0.0938 0.138 Uiso 1 1 calc . . .
C25 C 0.6560(3) 0.0181(3) 0.3485(3) 0.0500(12) Uani 1 1 d . . .
H25A H 0.5947 0.0056 0.3713 0.075 Uiso 1 1 calc . . .
H25B H 0.7088 0.0464 0.3946 0.075 Uiso 1 1 calc . . .
H25C H 0.6875 -0.0301 0.3336 0.075 Uiso 1 1 calc . . .
C31 C 0.3317(4) 0.1272(3) 0.0566(3) 0.0475(11) Uani 1 1 d . . .
C32 C 0.2196(4) 0.1340(3) 0.0491(3) 0.0597(14) Uani 1 1 d . . .
H32 H 0.1869 0.1718 0.0777 0.072 Uiso 1 1 calc . . .
C33 C 0.1663(5) 0.0728(4) -0.0096(4) 0.0815(19) Uani 1 1 d . . .
H33 H 0.0919 0.0638 -0.0270 0.098 Uiso 1 1 calc . . .
C34 C 0.2427(7) 0.0285(4) -0.0370(4) 0.099(2) Uani 1 1 d . . .
H34 H 0.2287 -0.0161 -0.0745 0.118 Uiso 1 1 calc . . .
C35 C 0.3461(5) 0.0620(3) 0.0016(4) 0.081(2) Uani 1 1 d . . .
H35 H 0.4114 0.0446 -0.0075 0.097 Uiso 1 1 calc . . .
C41 C 0.2980(5) 0.1656(5) -0.1911(4) 0.089(2) Uani 1 1 d . . .
H41 H 0.3542 0.1394 -0.2071 0.107 Uiso 1 1 calc . . .
C42 C 0.1904(6) 0.1438(5) -0.2158(4) 0.101(3) Uani 1 1 d . . .
H42 H 0.1615 0.1005 -0.2522 0.121 Uiso 1 1 calc . . .
C43 C 0.1317(5) 0.1975(6) -0.1771(5) 0.109(3) Uani 1 1 d . . .
H43 H 0.0576 0.1966 -0.1826 0.130 Uiso 1 1 calc . . .
C44 C 0.2061(6) 0.2520(4) -0.1291(4) 0.087(2) Uani 1 1 d . . .
H44 H 0.1901 0.2946 -0.0959 0.104 Uiso 1 1 calc . . .
C45 C 0.3075(5) 0.2335(4) -0.1382(4) 0.0720(16) Uani 1 1 d . . .
H45 H 0.3710 0.2617 -0.1132 0.086 Uiso 1 1 calc . . .
C51 C 0.3992(3) -0.0346(3) 0.3004(3) 0.0393(10) Uani 1 1 d . . .
C52 C 0.4089(3) -0.0729(3) 0.3815(3) 0.0425(10) Uani 1 1 d . . .
C53 C 0.4336(4) -0.1520(3) 0.3967(4) 0.0522(12) Uani 1 1 d . . .
C54 C 0.4476(4) -0.1980(3) 0.3265(4) 0.0592(14) Uani 1 1 d . . .
C55 C 0.4366(4) -0.1634(3) 0.2420(4) 0.0536(13) Uani 1 1 d . . .
C56 C 0.4116(3) -0.0838(3) 0.2309(3) 0.0444(10) Uani 1 1 d . . .
F52 F 0.3969(2) -0.03327(17) 0.45524(17) 0.0616(8) Uani 1 1 d . . .
F53 F 0.4415(3) -0.18586(18) 0.4783(2) 0.0802(10) Uani 1 1 d . . .
F54 F 0.4712(3) -0.27564(17) 0.3383(3) 0.0889(11) Uani 1 1 d . . .
F55 F 0.4482(2) -0.20816(17) 0.1711(2) 0.0771(9) Uani 1 1 d . . .
F56 F 0.4025(2) -0.05481(17) 0.14552(18) 0.0668(8) Uani 1 1 d . . .
C61 C 0.2427(3) 0.0756(3) 0.3224(3) 0.0397(10) Uani 1 1 d . . .
C62 C 0.1444(3) 0.0560(3) 0.2628(3) 0.0429(11) Uani 1 1 d . . .
C63 C 0.0480(3) 0.0550(3) 0.2858(4) 0.0543(13) Uani 1 1 d . . .
C64 C 0.0456(4) 0.0726(3) 0.3735(4) 0.0569(13) Uani 1 1 d . . .
C65 C 0.1408(4) 0.0902(3) 0.4362(3) 0.0520(12) Uani 1 1 d . . .
C66 C 0.2365(3) 0.0912(3) 0.4108(3) 0.0452(11) Uani 1 1 d . . .
F62 F 0.1397(2) 0.03562(17) 0.17549(18) 0.0598(7) Uani 1 1 d . . .
F63 F -0.0452(2) 0.0368(2) 0.2234(2) 0.0854(10) Uani 1 1 d . . .
F64 F -0.0475(2) 0.0716(2) 0.3983(2) 0.0927(11) Uani 1 1 d . . .
F65 F 0.1403(3) 0.10670(19) 0.5238(2) 0.0774(9) Uani 1 1 d . . .
F66 F 0.3263(2) 0.11053(17) 0.47733(17) 0.0595(7) Uani 1 1 d . . .

loop_
_atom_site_aniso_label
_atom_site_aniso_U_11
_atom_site_aniso_U_22
_atom_site_aniso_U_33
_atom_site_aniso_U_23
_atom_site_aniso_U_13
_atom_site_aniso_U_12
Pd1 0.03157(15) 0.03733(18) 0.03703(17) 0.00043(16) 0.00973(12) 0.00242(16)
Fe2 0.0480(4) 0.0678(5) 0.0356(4) 0.0036(3) 0.0053(3) 0.0110(4)
C1 0.051(3) 0.047(3) 0.031(2) 0.006(2) 0.010(2) 0.011(2)
N11 0.045(2) 0.036(2) 0.040(2) 0.0015(17) 0.0125(17) 0.0043(17)
N12 0.0385(19) 0.037(2) 0.042(2) -0.0027(17) 0.0130(16) 0.0013(16)
C11 0.046(3) 0.034(3) 0.051(3) 0.004(2) 0.005(2) 0.000(2)
C12 0.044(3) 0.031(2) 0.067(3) -0.003(2) 0.014(2) 0.003(2)
C13 0.032(2) 0.043(3) 0.050(3) -0.006(2) 0.011(2) 0.0024(19)
C14 0.074(3) 0.058(3) 0.057(3) -0.010(3) 0.027(3) 0.010(3)
C15 0.099(4) 0.049(3) 0.066(4) 0.016(3) 0.022(3) 0.002(3)
N21 0.0403(19) 0.053(2) 0.037(2) 0.0115(18) 0.0164(16) 0.0093(18)
N22 0.0366(18) 0.041(2) 0.0353(18) 0.0007(17) 0.0109(15) 0.0054(16)
C21 0.038(2) 0.043(3) 0.029(2) -0.0025(19) 0.0078(17) 0.0066(19)
C22 0.041(2) 0.063(3) 0.057(3) 0.002(3) 0.023(2) 0.014(2)
C23 0.057(3) 0.057(3) 0.051(3) 0.008(3) 0.028(2) 0.009(3)
C24 0.093(4) 0.106(5) 0.101(5) 0.058(4) 0.066(4) 0.035(4)
C25 0.039(2) 0.064(3) 0.041(3) 0.003(2) 0.002(2) 0.011(2)
C31 0.061(3) 0.043(3) 0.030(2) 0.001(2) -0.002(2) 0.011(2)
C32 0.068(3) 0.068(4) 0.041(3) 0.006(3) 0.012(2) -0.012(3)
C33 0.098(5) 0.088(5) 0.045(3) 0.009(3) -0.003(3) -0.043(4)
C34 0.142(7) 0.061(4) 0.061(4) -0.005(3) -0.028(4) 0.007(4)
C35 0.106(5) 0.064(4) 0.053(3) -0.010(3) -0.014(3) 0.044(3)
C41 0.081(4) 0.136(6) 0.059(4) -0.019(4) 0.033(3) -0.023(4)
C42 0.099(5) 0.155(8) 0.035(3) 0.012(4) -0.005(3) -0.043(5)
C43 0.041(3) 0.192(9) 0.082(5) 0.079(6) -0.002(3) 0.008(4)
C44 0.103(5) 0.094(5) 0.066(4) 0.039(4) 0.024(4) 0.039(4)
C45 0.071(4) 0.098(5) 0.048(3) 0.007(3) 0.017(3) -0.004(4)
C51 0.032(2) 0.041(3) 0.044(3) -0.002(2) 0.0080(19) -0.0001(19)
C52 0.037(2) 0.045(3) 0.046(3) 0.003(2) 0.0103(19) -0.007(2)
C53 0.043(3) 0.049(3) 0.062(3) 0.016(3) 0.010(2) -0.004(2)
C54 0.046(3) 0.038(3) 0.094(4) 0.008(3) 0.018(3) -0.003(2)
C55 0.047(3) 0.046(3) 0.071(4) -0.012(3) 0.021(3) -0.008(2)
C56 0.045(2) 0.045(3) 0.043(2) 0.005(2) 0.011(2) -0.002(2)
F52 0.0750(19) 0.0642(19) 0.0459(16) 0.0082(15) 0.0164(14) 0.0092(15)
F53 0.090(2) 0.070(2) 0.083(2) 0.0361(19) 0.0262(18) 0.0041(18)
F54 0.097(2) 0.0375(17) 0.136(3) 0.0160(19) 0.037(2) 0.0086(17)
F55 0.083(2) 0.0550(19) 0.099(2) -0.0254(18) 0.0342(19) 0.0017(16)
F56 0.090(2) 0.062(2) 0.0523(17) -0.0042(15) 0.0267(16) 0.0092(16)
C61 0.032(2) 0.038(2) 0.052(3) 0.002(2) 0.0154(19) 0.0036(19)
C62 0.044(2) 0.041(3) 0.045(3) 0.004(2) 0.014(2) 0.004(2)
C63 0.033(2) 0.058(3) 0.070(3) 0.008(3) 0.009(2) -0.001(2)
C64 0.043(3) 0.052(3) 0.086(4) 0.004(3) 0.034(3) 0.004(2)
C65 0.061(3) 0.050(3) 0.055(3) -0.003(3) 0.032(2) 0.002(3)
C66 0.047(2) 0.041(3) 0.050(3) -0.001(2) 0.017(2) -0.003(2)
F62 0.0566(16) 0.073(2) 0.0468(16) -0.0006(15) 0.0088(13) -0.0132(15)
F63 0.0383(15) 0.115(3) 0.097(2) 0.001(2) 0.0064(16) -0.0133(17)
F64 0.0585(18) 0.118(3) 0.120(3) 0.001(2) 0.0561(19) 0.0040(19)
F65 0.093(2) 0.084(2) 0.070(2) -0.0092(17) 0.0479(18) 0.0099(18)
F66 0.0598(17) 0.068(2) 0.0469(16) -0.0086(14) 0.0085(13) -0.0049(14)

loop_
_atom_type_symbol
_atom_type_description
_atom_type_scat_dispersion_real
_atom_type_scat_dispersion_imag
_atom_type_scat_source
C C 0.0033 0.0016 'International Tables Vol C Tables 4.2.6.8 and 6.1.1.4'
H H 0.0000 0.0000 'International Tables Vol C Tables 4.2.6.8 and 6.1.1.4'
F F 0.0171 0.0103 'International Tables Vol C Tables 4.2.6.8 and 6.1.1.4'
Fe Fe 0.3463 0.8444 'International Tables Vol C Tables 4.2.6.8 and 6.1.1.4'
N N 0.0061 0.0033 'International Tables Vol C Tables 4.2.6.8 and 6.1.1.4'
Pd Pd -0.9988 1.0072 'International Tables Vol C Tables 4.2.6.8 and 6.1.1.4'

loop_
_geom_angle_atom_site_label_1
_geom_angle_atom_site_label_2
_geom_angle_atom_site_label_3
_geom_angle
_geom_angle_site_symmetry_1
_geom_angle_site_symmetry_3
_geom_angle_publ_flag
C61 Pd1 C51 88.37(17) . . ?
C61 Pd1 N22 179.11(16) . . ?
C51 Pd1 N22 92.26(15) . . ?
C61 Pd1 N12 95.13(15) . . ?
C51 Pd1 N12 176.15(15) . . ?
N22 Pd1 N12 84.22(13) . . ?
C44 Fe2 C42 67.1(3) . . ?
C44 Fe2 C43 40.2(3) . . ?
C42 Fe2 C43 40.5(3) . . ?
C44 Fe2 C33 128.2(3) . . ?
C42 Fe2 C33 116.3(3) . . ?
C43 Fe2 C33 106.1(3) . . ?
C44 Fe2 C41 67.1(3) . . ?
C42 Fe2 C41 39.8(2) . . ?
C43 Fe2 C41 67.8(3) . . ?
C33 Fe2 C41 149.9(3) . . ?
C44 Fe2 C35 154.3(3) . . ?
C42 Fe2 C35 127.7(3) . . ?
C43 Fe2 C35 164.5(4) . . ?
C33 Fe2 C35 68.1(3) . . ?
C41 Fe2 C35 109.5(3) . . ?
C44 Fe2 C45 39.8(2) . . ?
C42 Fe2 C45 66.8(3) . . ?
C43 Fe2 C45 67.5(3) . . ?
C33 Fe2 C45 167.1(3) . . ?
C41 Fe2 C45 39.8(2) . . ?
C35 Fe2 C45 121.0(3) . . ?
C44 Fe2 C34 164.2(3) . . ?
C42 Fe2 C34 106.9(3) . . ?
C43 Fe2 C34 125.9(3) . . ?
C33 Fe2 C34 39.8(3) . . ?
C41 Fe2 C34 118.4(3) . . ?
C35 Fe2 C34 40.8(3) . . ?
C45 Fe2 C34 153.1(3) . . ?
C44 Fe2 C32 109.9(2) . . ?
C42 Fe2 C32 150.3(3) . . ?
C43 Fe2 C32 117.4(3) . . ?
C33 Fe2 C32 40.6(2) . . ?
C41 Fe2 C32 168.8(2) . . ?
C35 Fe2 C32 68.3(2) . . ?
C45 Fe2 C32 131.1(2) . . ?
C34 Fe2 C32 67.6(3) . . ?
C44 Fe2 C31 121.0(2) . . ?
C42 Fe2 C31 167.0(3) . . ?
C43 Fe2 C31 152.2(3) . . ?
C33 Fe2 C31 68.0(2) . . ?
C41 Fe2 C31 130.9(2) . . ?
C35 Fe2 C31 40.68(19) . . ?
C45 Fe2 C31 112.1(2) . . ?
C34 Fe2 C31 67.9(2) . . ?
C32 Fe2 C31 40.32(18) . . ?
N11 C1 N21 110.3(3) . . ?
N11 C1 C31 113.7(4) . . ?
N21 C1 C31 113.3(4) . . ?
C11 N11 N12 111.5(4) . . ?
C11 N11 C1 127.0(4) . . ?
N12 N11 C1 121.5(3) . . ?
C13 N12 N11 104.3(3) . . ?
C13 N12 Pd1 137.5(3) . . ?
N11 N12 Pd1 118.3(2) . . ?
C12 C11 N11 106.1(4) . . ?
C12 C11 C15 130.9(5) . . ?
N11 C11 C15 123.0(4) . . ?
C11 C12 C13 107.4(4) . . ?
N12 C13 C12 110.7(4) . . ?
N12 C13 C14 122.4(4) . . ?
C12 C13 C14 126.7(4) . . ?
C23 N21 N22 110.7(3) . . ?
C23 N21 C1 128.1(4) . . ?
N22 N21 C1 120.9(3) . . ?
C21 N22 N21 105.6(3) . . ?
C21 N22 Pd1 134.4(3) . . ?
N21 N22 Pd1 119.7(2) . . ?
N22 C21 C22 110.0(4) . . ?
N22 C21 C25 122.3(4) . . ?
C22 C21 C25 127.7(4) . . ?
C23 C22 C21 107.0(4) . . ?
C22 C23 N21 106.6(4) . . ?
C22 C23 C24 130.9(5) . . ?
N21 C23 C24 122.5(4) . . ?
C32 C31 C35 107.7(5) . . ?
C32 C31 C1 126.0(4) . . ?
C35 C31 C1 126.3(5) . . ?
C32 C31 Fe2 69.5(3) . . ?
C35 C31 Fe2 68.7(3) . . ?
C1 C31 Fe2 125.1(3) . . ?
C31 C32 C33 107.5(5) . . ?
C31 C32 Fe2 70.1(3) . . ?
C33 C32 Fe2 68.7(3) . . ?
C34 C33 C32 108.7(6) . . ?
C34 C33 Fe2 70.5(4) . . ?
C32 C33 Fe2 70.6(3) . . ?
C33 C34 C35 108.7(6) . . ?
C33 C34 Fe2 69.7(4) . . ?
C35 C34 Fe2 69.5(4) . . ?
C34 C35 C31 107.3(6) . . ?
C34 C35 Fe2 69.7(3) . . ?
C31 C35 Fe2 70.6(3) . . ?
C42 C41 C45 107.8(6) . . ?
C42 C41 Fe2 69.7(3) . . ?
C45 C41 Fe2 70.4(3) . . ?
C41 C42 C43 108.8(7) . . ?
C41 C42 Fe2 70.5(3) . . ?
C43 C42 Fe2 69.8(3) . . ?
C44 C43 C42 106.2(6) . . ?
C44 C43 Fe2 69.4(3) . . ?
C42 C43 Fe2 69.6(4) . . ?
C45 C44 C43 109.4(7) . . ?
C45 C44 Fe2 71.2(4) . . ?
C43 C44 Fe2 70.4(4) . . ?
C44 C45 C41 107.7(6) . . ?
C44 C45 Fe2 69.0(4) . . ?
C41 C45 Fe2 69.8(4) . . ?
C52 C51 C56 113.6(4) . . ?
C52 C51 Pd1 125.7(3) . . ?
C56 C51 Pd1 120.6(3) . . ?
F52 C52 C51 120.5(4) . . ?
F52 C52 C53 114.6(4) . . ?
C51 C52 C53 124.9(5) . . ?
F53 C53 C54 118.9(5) . . ?
F53 C53 C52 121.6(5) . . ?
C54 C53 C52 119.5(5) . . ?
F54 C54 C53 121.4(5) . . ?
F54 C54 C55 119.9(5) . . ?
C53 C54 C55 118.8(5) . . ?
F55 C55 C56 121.1(5) . . ?
F55 C55 C54 119.7(5) . . ?
C56 C55 C54 119.1(5) . . ?
F56 C56 C55 115.1(4) . . ?
F56 C56 C51 120.7(4) . . ?
C55 C56 C51 124.1(4) . . ?
C62 C61 C66 113.6(4) . . ?
C62 C61 Pd1 121.4(3) . . ?
C66 C61 Pd1 125.0(3) . . ?
F62 C62 C63 115.9(4) . . ?
F62 C62 C61 119.8(4) . . ?
C63 C62 C61 124.3(4) . . ?
F63 C63 C64 119.1(4) . . ?
F63 C63 C62 121.1(5) . . ?
C64 C63 C62 119.8(4) . . ?
F64 C64 C63 121.3(5) . . ?
F64 C64 C65 120.2(5) . . ?
C63 C64 C65 118.5(4) . . ?
F65 C65 C64 119.4(4) . . ?
F65 C65 C66 120.4(4) . . ?
C64 C65 C66 120.2(4) . . ?
F66 C66 C65 116.0(4) . . ?
F66 C66 C61 120.6(4) . . ?
C65 C66 C61 123.4(4) . . ?

loop_
_geom_bond_atom_site_label_1
_geom_bond_atom_site_label_2
_geom_bond_distance
_geom_bond_site_symmetry_2
_geom_bond_publ_flag
Pd1 C61 2.018(4) . ?
Pd1 C51 2.025(6) . ?
Pd1 N22 2.094(3) . ?
Pd1 N12 2.131(5) . ?
Fe2 C44 2.009(7) . ?
Fe2 C42 2.019(5) . ?
Fe2 C43 2.022(6) . ?
Fe2 C33 2.023(6) . ?
Fe2 C41 2.029(6) . ?
Fe2 C35 2.031(5) . ?
Fe2 C45 2.037(6) . ?
Fe2 C34 2.033(7) . ?
Fe2 C32 2.047(5) . ?
Fe2 C31 2.055(4) . ?
C1 N11 1.452(5) . ?
C1 N21 1.465(5) . ?
C1 C31 1.506(6) . ?
N11 C11 1.365(6) . ?
N11 N12 1.375(4) . ?
N12 C13 1.340(5) . ?
C11 C12 1.350(6) . ?
C11 C15 1.489(6) . ?
C12 C13 1.385(6) . ?
C13 C14 1.498(6) . ?
N21 C23 1.357(5) . ?
N21 N22 1.366(4) . ?
N22 C21 1.329(5) . ?
C21 C22 1.390(6) . ?
C21 C25 1.490(6) . ?
C22 C23 1.351(6) . ?
C23 C24 1.503(7) . ?
C31 C32 1.414(7) . ?
C31 C35 1.420(7) . ?
C32 C33 1.414(7) . ?
C33 C34 1.379(9) . ?
C34 C35 1.415(9) . ?
C41 C42 1.379(8) . ?
C41 C45 1.384(8) . ?
C42 C43 1.400(10) . ?
C43 C44 1.384(10) . ?
C44 C45 1.377(8) . ?
C51 C52 1.365(6) . ?
C51 C56 1.382(6) . ?
C52 F52 1.344(5) . ?
C52 C53 1.375(7) . ?
C53 F53 1.340(5) . ?
C53 C54 1.365(7) . ?
C54 F54 1.345(6) . ?
C54 C55 1.378(7) . ?
C55 F55 1.351(5) . ?
C55 C56 1.381(7) . ?
C56 F56 1.357(5) . ?
C61 C62 1.379(6) . ?
C61 C66 1.386(6) . ?
C62 F62 1.352(5) . ?
C62 C63 1.370(6) . ?
C63 F63 1.346(5) . ?
C63 C64 1.368(7) . ?
C64 F64 1.342(5) . ?
C64 C65 1.364(7) . ?
C65 F65 1.357(5) . ?
C65 C66 1.379(6) . ?
C66 F66 1.352(5) . ?
